data_1503549
loop_
_publ_author_name
'Wu, Biao'
'Jia, Chuandong'
'Wang, Xiaolei'
'Li, Shaoguang'
'Huang, Xiaojuan'
'Yang, Xiao-Juan'

_publ_section_title
;
 Chloride coordination by oligoureas: from mononuclear crescents to
 dinuclear foldamers.
;
_journal_issue 3
_journal_name_full 'Organic letters'
_journal_page_first 684
_journal_page_last 687
_journal_paper_doi 10.1021/ol2031153
_journal_volume 14
_journal_year 2012
_chemical_formula_sum 'C72 H96 Cl2 N16 O10'
_chemical_formula_weight 1416.55
_chemical_name_systematic
; 
 ? 
;
_space_group_IT_number 14
_symmetry_cell_setting monoclinic
_symmetry_space_group_name_Hall '-P 2yn'
_symmetry_space_group_name_H-M 'P 1 21/n 1'
_atom_sites_solution_hydrogens geom
_atom_sites_solution_primary direct
_atom_sites_solution_secondary difmap
_audit_creation_method SHELXL-97
_cell_angle_alpha 90.00
_cell_angle_beta 93.840(2)
_cell_angle_gamma 90.00
_cell_formula_units_Z 4
_cell_length_a 20.360(3)
_cell_length_b 14.2083(18)
_cell_length_c 26.254(3)
_cell_measurement_reflns_used 5651
_cell_measurement_temperature 296(2)
_cell_measurement_theta_max 22.99
_cell_measurement_theta_min 2.30
_cell_volume 7577.7(17)
_computing_cell_refinement 'Bruker SAINT'
_computing_data_collection 'Bruker APEX2'
_computing_data_reduction 'Bruker SAINT'
_computing_molecular_graphics 'Bruker SHELXTL'
_computing_publication_material 'Bruker SHELXTL'
_computing_structure_refinement 'SHELXL-97 (Sheldrick, 2008)'
_computing_structure_solution 'SHELXS-97 (Sheldrick, 2008)'
_diffrn_ambient_temperature 296(2)
_diffrn_measured_fraction_theta_full 0.993
_diffrn_measured_fraction_theta_max 0.993
_diffrn_measurement_device_type 'Bruker APEX-II CCD'
_diffrn_measurement_method '\f and \w scans'
_diffrn_radiation_monochromator graphite
_diffrn_radiation_source 'fine-focus sealed tube'
_diffrn_radiation_type MoK\a
_diffrn_radiation_wavelength 0.71073
_diffrn_reflns_av_R_equivalents 0.0636
_diffrn_reflns_av_sigmaI/netI 0.0703
_diffrn_reflns_limit_h_max 24
_diffrn_reflns_limit_h_min -23
_diffrn_reflns_limit_k_max 16
_diffrn_reflns_limit_k_min -16
_diffrn_reflns_limit_l_max 30
_diffrn_reflns_limit_l_min -31
_diffrn_reflns_number 49419
_diffrn_reflns_theta_full 25.04
_diffrn_reflns_theta_max 25.04
_diffrn_reflns_theta_min 1.31
_exptl_absorpt_coefficient_mu 0.152
_exptl_absorpt_correction_T_max 0.9702
_exptl_absorpt_correction_T_min 0.9278
_exptl_absorpt_correction_type multi-scan
_exptl_absorpt_process_details SADABS
_exptl_crystal_colour Yellow
_exptl_crystal_density_diffrn 1.242
_exptl_crystal_density_method 'not measured'
_exptl_crystal_description block
_exptl_crystal_F_000 3016
_exptl_crystal_size_max 0.50
_exptl_crystal_size_mid 0.30
_exptl_crystal_size_min 0.20
_refine_diff_density_max 0.505
_refine_diff_density_min -0.570
_refine_diff_density_rms 0.041
_refine_ls_extinction_method none
_refine_ls_goodness_of_fit_ref 1.033
_refine_ls_hydrogen_treatment constr
_refine_ls_matrix_type full
_refine_ls_number_parameters 903
_refine_ls_number_reflns 13324
_refine_ls_number_restraints 0
_refine_ls_restrained_S_all 1.033
_refine_ls_R_factor_all 0.1442
_refine_ls_R_factor_gt 0.0598
_refine_ls_shift/su_max 0.002
_refine_ls_shift/su_mean 0.000
_refine_ls_structure_factor_coef Fsqd
_refine_ls_weighting_details 'calc w=1/[\s^2^(Fo^2^)+(0.1000P)^2^+0.2610P] where P=(Fo^2^+2Fc^2^)/3'
_refine_ls_weighting_scheme calc
_refine_ls_wR_factor_gt 0.1570
_refine_ls_wR_factor_ref 0.2054
_reflns_number_gt 6455
_reflns_number_total 13324
_reflns_threshold_expression >2sigma(I)
_cod_data_source_file ol2031153_si_002.cif
_cod_data_source_block L6uClb
_cod_depositor_comments
;
The following automatic conversions were performed:

'_symmetry_cell_setting' value 'Monoclinic' changed to 'monoclinic'
according to /home/saulius/struct/CIF-dictionaries/cif_core.dic
dictionary named 'cif_core.dic' version 2.4.1 from
2010-06-29.

'_exptl_absorpt_correction_type' value 'Multi-scan'
changed to 'multi-scan' according to
/home/saulius/struct/CIF-dictionaries/cif_core.dic dictionary named
'cif_core.dic' version 2.4.1 from 2010-06-29.

Automatic conversion script
Id: cif_fix_values 1715 2011-07-08 13:25:40Z adriana 
;
_cod_original_sg_symbol_H-M P21/n
_cod_database_code 1503549

loop_
_symmetry_equiv_pos_as_xyz
'x, y, z'
'-x+1/2, y+1/2, -z+1/2'
'-x, -y, -z'
'x-1/2, -y-1/2, z-1/2'

loop_
_atom_site_label
_atom_site_type_symbol
_atom_site_fract_x
_atom_site_fract_y
_atom_site_fract_z
_atom_site_U_iso_or_equiv
_atom_site_adp_type
_atom_site_occupancy
_atom_site_symmetry_multiplicity
_atom_site_calc_flag
_atom_site_refinement_flags
Cl1 Cl 0.26147(5) 0.26880(7) 0.03958(4) 0.0670(3) Uani 1 1 d .
Cl2 Cl 0.28352(5) 0.40141(7) 0.17512(3) 0.0664(3) Uani 1 1 d .
O1 O 0.6224(2) 0.1746(3) 0.16935(19) 0.1410(16) Uani 1 1 d .
O2 O 0.6575(3) 0.2204(3) 0.1000(2) 0.184(2) Uani 1 1 d .
O3 O 0.39910(13) 0.51885(18) 0.02423(10) 0.0692(7) Uani 1 1 d .
O4 O 0.08791(16) 0.5186(2) 0.07545(13) 0.1019(10) Uani 1 1 d .
O5 O 0.16295(12) 0.08758(18) 0.16386(10) 0.0683(7) Uani 1 1 d .
O6 O 0.47301(12) 0.09359(18) 0.08820(10) 0.0713(7) Uani 1 1 d .
O7 O 0.33169(14) 0.29968(19) -0.10542(11) 0.0833(9) Uani 1 1 d .
O8 O 0.07450(16) 0.3201(3) -0.09389(12) 0.1201(13) Uani 1 1 d .
O9 O -0.12811(18) 0.0762(3) 0.05971(14) 0.1243(14) Uani 1 1 d .
O10 O -0.05508(17) 0.0065(3) 0.10732(15) 0.1172(12) Uani 1 1 d .
N1 N 0.6172(3) 0.2227(3) 0.1314(2) 0.1118(15) Uani 1 1 d .
N2 N 0.39611(16) 0.4525(2) 0.10366(12) 0.0701(9) Uani 1 1 d .
H2 H 0.3741 0.4544 0.1305 0.084 Uiso 1 1 calc R
N3 N 0.30834(16) 0.5338(2) 0.07013(11) 0.0689(9) Uani 1 1 d .
H3 H 0.2922 0.5195 0.0985 0.083 Uiso 1 1 calc R
N4 N 0.18455(18) 0.4726(2) 0.04499(14) 0.0774(10) Uani 1 1 d .
H4 H 0.2101 0.4250 0.0418 0.093 Uiso 1 1 calc R
N5 N 0.12464(17) 0.3678(2) 0.08645(13) 0.0778(10) Uani 1 1 d .
H5 H 0.1546 0.3295 0.0776 0.093 Uiso 1 1 calc R
N6 N 0.16679(15) 0.2477(2) 0.16158(12) 0.0645(8) Uani 1 1 d .
H6 H 0.1927 0.2954 0.1649 0.077 Uiso 1 1 calc R
N7 N 0.26205(13) 0.16367(19) 0.16372(10) 0.0538(7) Uani 1 1 d .
H7 H 0.2802 0.2167 0.1575 0.065 Uiso 1 1 calc R
N8 N 0.36666(13) 0.1298(2) 0.10292(10) 0.0542(7) Uani 1 1 d .
H8 H 0.3346 0.1668 0.0937 0.065 Uiso 1 1 calc R
N9 N 0.41415(14) 0.1919(2) 0.03373(11) 0.0557(8) Uani 1 1 d .
H9 H 0.3783 0.2238 0.0303 0.067 Uiso 1 1 calc R
N10 N 0.39539(15) 0.3400(2) -0.03424(11) 0.0600(8) Uani 1 1 d .
H10 H 0.3958 0.3729 -0.0067 0.072 Uiso 1 1 calc R
N11 N 0.30693(15) 0.4308(2) -0.06160(11) 0.0596(8) Uani 1 1 d .
H11 H 0.3129 0.4602 -0.0330 0.072 Uiso 1 1 calc R
N12 N 0.18322(17) 0.3479(2) -0.07233(12) 0.0749(10) Uani 1 1 d .
H12 H 0.2163 0.3256 -0.0541 0.090 Uiso 1 1 calc R
N13 N 0.12746(16) 0.2402(3) -0.02812(13) 0.0775(10) Uani 1 1 d .
H13 H 0.1664 0.2258 -0.0159 0.093 Uiso 1 1 calc R
N14 N -0.0704(2) 0.0596(3) 0.07206(15) 0.0822(10) Uani 1 1 d .
N15 N 0.14692(15) 0.7728(2) 0.16897(11) 0.0608(8) Uani 1 1 d .
N16 N 0.75848(17) 0.4448(2) 0.33523(14) 0.0782(8) Uani 1 1 d .
C1 C 0.5608(2) 0.2846(3) 0.12278(19) 0.0762(12) Uani 1 1 d .
C2 C 0.5579(2) 0.3472(3) 0.08308(18) 0.0786(12) Uani 1 1 d .
H2A H 0.5920 0.3501 0.0612 0.094 Uiso 1 1 calc R
C3 C 0.5043(2) 0.4059(3) 0.07579(15) 0.0692(11) Uani 1 1 d .
H3A H 0.5026 0.4502 0.0497 0.083 Uiso 1 1 calc R
C4 C 0.45292(19) 0.3984(3) 0.10768(14) 0.0592(10) Uani 1 1 d .
C5 C 0.4571(2) 0.3336(3) 0.14761(15) 0.0726(11) Uani 1 1 d .
H5A H 0.4226 0.3290 0.1690 0.087 Uiso 1 1 calc R
C6 C 0.5111(2) 0.2764(3) 0.15584(17) 0.0780(12) Uani 1 1 d .
H6A H 0.5141 0.2336 0.1827 0.094 Uiso 1 1 calc R
C7 C 0.3702(2) 0.5034(3) 0.06268(15) 0.0620(10) Uani 1 1 d .
C8 C 0.2685(2) 0.5874(3) 0.03470(14) 0.0655(11) Uani 1 1 d .
C9 C 0.2912(3) 0.6687(3) 0.01243(17) 0.0846(13) Uani 1 1 d .
H9A H 0.3345 0.6884 0.0190 0.102 Uiso 1 1 calc R
C10 C 0.2476(4) 0.7205(3) -0.0200(2) 0.1048(17) Uani 1 1 d .
H10A H 0.2620 0.7749 -0.0355 0.126 Uiso 1 1 calc R
C11 C 0.1842(4) 0.6915(4) -0.0288(2) 0.1140(19) Uani 1 1 d .
H11A H 0.1555 0.7270 -0.0500 0.137 Uiso 1 1 calc R
C12 C 0.1620(3) 0.6122(3) -0.00729(17) 0.0908(14) Uani 1 1 d .
H12A H 0.1184 0.5937 -0.0139 0.109 Uiso 1 1 calc R
C13 C 0.2040(2) 0.5585(3) 0.02449(15) 0.0707(12) Uani 1 1 d .
C14 C 0.1290(2) 0.4584(3) 0.06926(17) 0.0752(12) Uani 1 1 d .
C15 C 0.07685(19) 0.3300(3) 0.11686(17) 0.0706(11) Uani 1 1 d .
C16 C 0.0111(2) 0.3524(4) 0.1093(2) 0.0954(15) Uani 1 1 d .
H16 H -0.0031 0.3974 0.0853 0.115 Uiso 1 1 calc R
C17 C -0.0334(2) 0.3065(4) 0.1382(2) 0.1076(18) Uani 1 1 d .
H17 H -0.0780 0.3196 0.1327 0.129 Uiso 1 1 calc R
C18 C -0.0129(2) 0.2424(4) 0.1744(2) 0.1029(16) Uani 1 1 d .
H18 H -0.0436 0.2120 0.1933 0.124 Uiso 1 1 calc R
C19 C 0.0533(2) 0.2224(3) 0.18311(18) 0.0825(13) Uani 1 1 d .
H19 H 0.0673 0.1799 0.2085 0.099 Uiso 1 1 calc R
C20 C 0.09829(19) 0.2651(3) 0.15459(16) 0.0657(10) Uani 1 1 d .
C21 C 0.19438(18) 0.1603(3) 0.16345(13) 0.0557(9) Uani 1 1 d .
C22 C 0.30349(16) 0.0845(2) 0.17371(12) 0.0474(8) Uani 1 1 d .
C23 C 0.29131(17) 0.0237(2) 0.21316(13) 0.0525(9) Uani 1 1 d .
H23 H 0.2550 0.0339 0.2322 0.063 Uiso 1 1 calc R
C24 C 0.33209(18) -0.0517(3) 0.22461(14) 0.0589(10) Uani 1 1 d .
H24 H 0.3236 -0.0924 0.2511 0.071 Uiso 1 1 calc R
C25 C 0.38535(19) -0.0659(3) 0.19645(15) 0.0664(11) Uani 1 1 d .
H25 H 0.4133 -0.1163 0.2043 0.080 Uiso 1 1 calc R
C26 C 0.39840(17) -0.0070(2) 0.15670(14) 0.0592(10) Uani 1 1 d .
H26 H 0.4347 -0.0183 0.1379 0.071 Uiso 1 1 calc R
C27 C 0.35750(16) 0.0691(2) 0.14457(12) 0.0470(8) Uani 1 1 d .
C28 C 0.42204(18) 0.1350(2) 0.07595(14) 0.0525(9) Uani 1 1 d .
C29 C 0.45870(17) 0.2034(2) -0.00461(13) 0.0525(9) Uani 1 1 d .
C30 C 0.51211(19) 0.1438(3) -0.00991(15) 0.0668(10) Uani 1 1 d .
H30 H 0.5201 0.0946 0.0131 0.080 Uiso 1 1 calc R
C31 C 0.5530(2) 0.1571(3) -0.04871(17) 0.0771(12) Uani 1 1 d .
H31 H 0.5886 0.1169 -0.0517 0.093 Uiso 1 1 calc R
C32 C 0.5421(2) 0.2285(4) -0.08315(17) 0.0860(13) Uani 1 1 d .
H32 H 0.5700 0.2367 -0.1094 0.103 Uiso 1 1 calc R
C33 C 0.4899(2) 0.2879(3) -0.07864(15) 0.0716(11) Uani 1 1 d .
H33 H 0.4826 0.3369 -0.1018 0.086 Uiso 1 1 calc R
C34 C 0.44802(18) 0.2756(2) -0.03978(13) 0.0546(9) Uani 1 1 d .
C35 C 0.34427(18) 0.3528(3) -0.06994(14) 0.0580(9) Uani 1 1 d .
C36 C 0.2585(2) 0.4650(3) -0.09886(13) 0.0611(10) Uani 1 1 d .
C37 C 0.2726(2) 0.5428(3) -0.12724(16) 0.0804(12) Uani 1 1 d .
H37 H 0.3143 0.5696 -0.1232 0.096 Uiso 1 1 calc R
C38 C 0.2264(3) 0.5817(4) -0.16149(18) 0.1008(16) Uani 1 1 d .
H38 H 0.2360 0.6351 -0.1801 0.121 Uiso 1 1 calc R
C39 C 0.1657(3) 0.5399(4) -0.16763(18) 0.0984(16) Uani 1 1 d .
H39 H 0.1345 0.5646 -0.1914 0.118 Uiso 1 1 calc R
C40 C 0.1500(2) 0.4628(4) -0.13966(17) 0.0914(14) Uani 1 1 d .
H40 H 0.1083 0.4363 -0.1444 0.110 Uiso 1 1 calc R
C41 C 0.1964(2) 0.4236(3) -0.10389(15) 0.0674(11) Uani 1 1 d .
C42 C 0.1243(2) 0.3049(4) -0.06688(16) 0.0814(13) Uani 1 1 d .
C43 C 0.0758(2) 0.1947(3) -0.00593(15) 0.0691(11) Uani 1 1 d .
C44 C 0.0095(2) 0.2065(4) -0.02152(16) 0.0966(16) Uani 1 1 d .
H44 H -0.0026 0.2444 -0.0495 0.116 Uiso 1 1 calc R
C45 C -0.0374(2) 0.1625(4) 0.00427(17) 0.0938(15) Uani 1 1 d .
H45 H -0.0817 0.1714 -0.0057 0.113 Uiso 1 1 calc R
C46 C -0.01986(19) 0.1052(3) 0.04478(15) 0.0667(10) Uani 1 1 d .
C47 C 0.0448(2) 0.0926(3) 0.06105(17) 0.0776(12) Uani 1 1 d .
H47 H 0.0563 0.0541 0.0889 0.093 Uiso 1 1 calc R
C48 C 0.0920(2) 0.1375(3) 0.03582(17) 0.0765(12) Uani 1 1 d .
H48 H 0.1360 0.1297 0.0468 0.092 Uiso 1 1 calc R
C49 C 0.21176(18) 0.7413(3) 0.19551(14) 0.0644(10) Uani 1 1 d .
H49A H 0.2401 0.7960 0.2001 0.077 Uiso 1 1 calc R
H49B H 0.2031 0.7183 0.2292 0.077 Uiso 1 1 calc R
C50 C 0.2491(2) 0.6659(3) 0.16873(16) 0.0779(12) Uani 1 1 d .
H50A H 0.2498 0.6807 0.1327 0.093 Uiso 1 1 calc R
H50B H 0.2275 0.6055 0.1720 0.093 Uiso 1 1 calc R
C51 C 0.3194(2) 0.6610(3) 0.19292(16) 0.0794(12) Uani 1 1 d .
H51A H 0.3415 0.7194 0.1874 0.119 Uiso 1 1 calc R
H51B H 0.3426 0.6106 0.1777 0.119 Uiso 1 1 calc R
H51C H 0.3183 0.6500 0.2289 0.119 Uiso 1 1 calc R
C52 C 0.0983(2) 0.6913(3) 0.16302(15) 0.0715(11) Uani 1 1 d .
H52A H 0.0601 0.7124 0.1420 0.086 Uiso 1 1 calc R
H52B H 0.1186 0.6409 0.1447 0.086 Uiso 1 1 calc R
C53 C 0.0752(2) 0.6519(3) 0.21147(17) 0.0863(13) Uani 1 1 d .
H53A H 0.0535 0.7009 0.2298 0.104 Uiso 1 1 calc R
H53B H 0.1128 0.6299 0.2329 0.104 Uiso 1 1 calc R
C54 C 0.0279(3) 0.5712(4) 0.2004(2) 0.125(2) Uani 1 1 d .
H54A H -0.0073 0.5915 0.1768 0.187 Uiso 1 1 calc R
H54B H 0.0102 0.5511 0.2316 0.187 Uiso 1 1 calc R
H54C H 0.0508 0.5198 0.1859 0.187 Uiso 1 1 calc R
C55 C 0.12177(19) 0.8507(3) 0.20191(14) 0.0677(11) Uani 1 1 d .
H55A H 0.1548 0.9000 0.2049 0.081 Uiso 1 1 calc R
H55B H 0.1170 0.8257 0.2359 0.081 Uiso 1 1 calc R
C56 C 0.0567(2) 0.8944(3) 0.18275(18) 0.0886(14) Uani 1 1 d .
H56A H 0.0620 0.9271 0.1508 0.106 Uiso 1 1 calc R
H56B H 0.0240 0.8454 0.1764 0.106 Uiso 1 1 calc R
C57 C 0.0337(3) 0.9625(4) 0.2216(2) 0.1061(16) Uani 1 1 d .
H57A H 0.0241 0.9289 0.2519 0.159 Uiso 1 1 calc R
H57B H -0.0054 0.9939 0.2079 0.159 Uiso 1 1 calc R
H57C H 0.0675 1.0081 0.2297 0.159 Uiso 1 1 calc R
C58 C 0.1573(2) 0.8090(3) 0.11540(14) 0.0725(12) Uani 1 1 d .
H58A H 0.1680 0.7561 0.0941 0.087 Uiso 1 1 calc R
H58B H 0.1162 0.8357 0.1011 0.087 Uiso 1 1 calc R
C59 C 0.2113(3) 0.8829(3) 0.11303(18) 0.0932(15) Uani 1 1 d .
H59A H 0.2057 0.9300 0.1392 0.112 Uiso 1 1 calc R
H59B H 0.2537 0.8532 0.1203 0.112 Uiso 1 1 calc R
C60 C 0.2106(3) 0.9289(4) 0.0636(2) 0.125(2) Uani 1 1 d .
H60A H 0.2177 0.8829 0.0378 0.188 Uiso 1 1 calc R
H60B H 0.2448 0.9754 0.0641 0.188 Uiso 1 1 calc R
H60C H 0.1687 0.9587 0.0563 0.188 Uiso 1 1 calc R
C61 C 0.8162(2) 0.3875(3) 0.32050(17) 0.0782(8) Uani 1 1 d .
H61A H 0.8177 0.3314 0.3416 0.094 Uiso 1 1 calc R
H61B H 0.8066 0.3669 0.2856 0.094 Uiso 1 1 calc R
C62 C 0.8804(3) 0.4261(5) 0.3234(2) 0.138(2) Uani 1 1 d .
H62A H 0.8925 0.4411 0.3588 0.166 Uiso 1 1 calc R
H62B H 0.8790 0.4848 0.3045 0.166 Uiso 1 1 calc R
C63 C 0.9331(2) 0.3667(4) 0.3040(2) 0.126(2) Uani 1 1 d .
H63A H 0.9380 0.3105 0.3242 0.190 Uiso 1 1 calc R
H63B H 0.9738 0.4010 0.3061 0.190 Uiso 1 1 calc R
H63C H 0.9217 0.3500 0.2691 0.190 Uiso 1 1 calc R
C64 C 0.7736(3) 0.4910(4) 0.3862(2) 0.1178(19) Uani 1 1 d .
H64A H 0.8093 0.5352 0.3823 0.141 Uiso 1 1 calc R
H64B H 0.7353 0.5278 0.3938 0.141 Uiso 1 1 calc R
C65 C 0.7914(3) 0.4340(5) 0.4304(2) 0.146(3) Uani 1 1 d .
H65A H 0.8221 0.3857 0.4211 0.176 Uiso 1 1 calc R
H65B H 0.7523 0.4029 0.4413 0.176 Uiso 1 1 calc R
C66 C 0.8219(4) 0.4895(4) 0.4736(2) 0.165(3) Uani 1 1 d .
H66A H 0.8626 0.5160 0.4641 0.247 Uiso 1 1 calc R
H66B H 0.8301 0.4493 0.5027 0.247 Uiso 1 1 calc R
H66C H 0.7925 0.5393 0.4820 0.247 Uiso 1 1 calc R
C67 C 0.7008(3) 0.3800(4) 0.3357(3) 0.137(2) Uani 1 1 d .
H67A H 0.7147 0.3287 0.3583 0.164 Uiso 1 1 calc R
H67B H 0.6674 0.4142 0.3528 0.164 Uiso 1 1 calc R
C68 C 0.6686(3) 0.3388(5) 0.2944(3) 0.177(3) Uani 1 1 d .
H68A H 0.7027 0.3101 0.2755 0.212 Uiso 1 1 calc R
H68B H 0.6512 0.3905 0.2734 0.212 Uiso 1 1 calc R
C69 C 0.6183(3) 0.2728(5) 0.2936(3) 0.162(3) Uani 1 1 d .
H69A H 0.6362 0.2110 0.2896 0.244 Uiso 1 1 calc R
H69B H 0.5868 0.2859 0.2656 0.244 Uiso 1 1 calc R
H69C H 0.5969 0.2758 0.3251 0.244 Uiso 1 1 calc R
C70 C 0.7426(3) 0.5225(3) 0.2961(2) 0.1148(19) Uani 1 1 d .
H70A H 0.7808 0.5633 0.2968 0.138 Uiso 1 1 calc R
H70B H 0.7394 0.4924 0.2629 0.138 Uiso 1 1 calc R
C71 C 0.6881(3) 0.5806(5) 0.2978(3) 0.164(3) Uani 1 1 d .
H71A H 0.6916 0.6150 0.3298 0.197 Uiso 1 1 calc R
H71B H 0.6490 0.5416 0.2978 0.197 Uiso 1 1 calc R
C72 C 0.6794(4) 0.6494(5) 0.2552(3) 0.179(3) Uani 1 1 d .
H72A H 0.7212 0.6767 0.2488 0.268 Uiso 1 1 calc R
H72B H 0.6496 0.6981 0.2642 0.268 Uiso 1 1 calc R
H72C H 0.6617 0.6177 0.2250 0.268 Uiso 1 1 calc R

loop_
_atom_site_aniso_label
_atom_site_aniso_U_11
_atom_site_aniso_U_22
_atom_site_aniso_U_33
_atom_site_aniso_U_23
_atom_site_aniso_U_13
_atom_site_aniso_U_12
Cl1 0.0575(6) 0.0786(7) 0.0651(6) 0.0081(5) 0.0061(5) 0.0162(5)
Cl2 0.0734(7) 0.0658(6) 0.0612(6) -0.0046(5) 0.0127(5) -0.0038(5)
O1 0.140(4) 0.133(3) 0.151(4) 0.021(3) 0.021(3) 0.066(3)
O2 0.145(4) 0.155(4) 0.266(6) 0.071(4) 0.113(4) 0.075(3)
O3 0.084(2) 0.0677(17) 0.0574(16) 0.0000(14) 0.0179(15) -0.0020(14)
O4 0.104(3) 0.081(2) 0.122(3) 0.0040(19) 0.022(2) 0.042(2)
O5 0.0532(16) 0.0584(16) 0.094(2) -0.0004(15) 0.0088(14) -0.0029(13)
O6 0.0506(16) 0.0807(18) 0.0840(18) 0.0188(15) 0.0149(13) 0.0136(14)
O7 0.089(2) 0.0692(18) 0.089(2) -0.0284(17) -0.0160(16) 0.0105(15)
O8 0.068(2) 0.210(4) 0.081(2) 0.049(2) -0.0105(18) -0.013(2)
O9 0.065(2) 0.172(4) 0.136(3) 0.060(3) 0.013(2) -0.001(2)
O10 0.097(3) 0.129(3) 0.124(3) 0.057(3) 0.001(2) -0.010(2)
N1 0.105(4) 0.085(3) 0.149(5) -0.001(3) 0.036(4) 0.018(3)
N2 0.066(2) 0.093(2) 0.0524(19) 0.0052(18) 0.0120(16) 0.0126(19)
N3 0.071(2) 0.079(2) 0.0575(19) 0.0039(17) 0.0091(17) 0.0141(18)
N4 0.072(3) 0.058(2) 0.102(3) 0.007(2) 0.004(2) 0.0163(18)
N5 0.072(2) 0.068(2) 0.094(3) 0.003(2) 0.014(2) 0.0228(18)
N6 0.050(2) 0.0532(19) 0.091(2) -0.0042(17) 0.0117(16) 0.0066(15)
N7 0.0408(18) 0.0483(17) 0.074(2) 0.0024(15) 0.0155(14) 0.0019(14)
N8 0.0444(18) 0.0607(18) 0.0581(18) 0.0098(15) 0.0074(14) 0.0104(14)
N9 0.0468(18) 0.0605(18) 0.0613(19) 0.0072(16) 0.0155(14) 0.0090(14)
N10 0.070(2) 0.0604(19) 0.0503(17) -0.0054(15) 0.0051(16) 0.0078(16)
N11 0.071(2) 0.0577(19) 0.0499(17) -0.0036(15) 0.0008(15) 0.0097(16)
N12 0.062(2) 0.090(3) 0.071(2) 0.016(2) -0.0052(17) -0.0002(19)
N13 0.055(2) 0.105(3) 0.071(2) 0.009(2) -0.0013(17) -0.0039(19)
N14 0.072(3) 0.095(3) 0.080(3) 0.008(2) 0.004(2) -0.004(2)
N15 0.069(2) 0.0572(18) 0.0547(18) -0.0009(16) -0.0058(15) 0.0013(16)
N16 0.074(2) 0.0782(19) 0.0835(19) -0.0002(16) 0.0113(15) 0.0068(14)
C1 0.064(3) 0.068(3) 0.097(3) -0.018(3) 0.011(3) 0.011(2)
C2 0.076(3) 0.078(3) 0.084(3) -0.009(3) 0.023(2) -0.012(3)
C3 0.063(3) 0.074(3) 0.071(3) -0.001(2) 0.009(2) -0.002(2)
C4 0.061(3) 0.067(2) 0.050(2) -0.004(2) 0.0028(19) -0.004(2)
C5 0.066(3) 0.088(3) 0.064(3) -0.004(2) 0.010(2) 0.005(2)
C6 0.085(3) 0.072(3) 0.077(3) 0.000(2) 0.003(3) 0.005(2)
C7 0.075(3) 0.058(2) 0.053(3) -0.009(2) 0.004(2) -0.003(2)
C8 0.093(3) 0.052(2) 0.052(2) -0.006(2) 0.008(2) 0.017(2)
C9 0.119(4) 0.057(3) 0.081(3) -0.004(2) 0.024(3) 0.007(3)
C10 0.156(6) 0.058(3) 0.103(4) 0.015(3) 0.033(4) 0.024(4)
C11 0.157(6) 0.090(4) 0.094(4) 0.013(3) 0.002(4) 0.045(4)
C12 0.110(4) 0.076(3) 0.085(3) 0.010(3) -0.004(3) 0.026(3)
C13 0.089(3) 0.059(3) 0.063(3) -0.006(2) -0.004(2) 0.021(2)
C14 0.074(3) 0.067(3) 0.082(3) -0.003(2) -0.005(2) 0.024(3)
C15 0.049(3) 0.072(3) 0.091(3) -0.017(2) 0.010(2) 0.014(2)
C16 0.066(3) 0.100(4) 0.119(4) -0.014(3) -0.002(3) 0.026(3)
C17 0.050(3) 0.128(5) 0.144(5) -0.034(4) 0.004(3) 0.023(3)
C18 0.059(3) 0.115(4) 0.139(5) -0.023(4) 0.039(3) 0.007(3)
C19 0.060(3) 0.087(3) 0.104(3) 0.002(3) 0.027(2) 0.005(2)
C20 0.048(2) 0.065(3) 0.085(3) -0.013(2) 0.012(2) 0.012(2)
C21 0.053(2) 0.056(2) 0.059(2) 0.0016(19) 0.0122(18) 0.006(2)
C22 0.045(2) 0.048(2) 0.050(2) -0.0038(17) 0.0072(16) 0.0013(16)
C23 0.045(2) 0.058(2) 0.055(2) -0.0020(19) 0.0101(16) -0.0025(18)
C24 0.060(3) 0.059(2) 0.058(2) 0.0111(19) 0.0074(19) -0.006(2)
C25 0.053(2) 0.063(2) 0.083(3) 0.012(2) 0.006(2) 0.0106(19)
C26 0.050(2) 0.062(2) 0.067(2) 0.012(2) 0.0144(18) 0.0082(19)
C27 0.045(2) 0.046(2) 0.050(2) 0.0000(17) 0.0030(16) 0.0005(16)
C28 0.046(2) 0.054(2) 0.059(2) 0.0015(19) 0.0110(18) 0.0038(18)
C29 0.048(2) 0.055(2) 0.056(2) -0.0050(19) 0.0131(17) -0.0031(18)
C30 0.062(3) 0.069(3) 0.071(3) -0.001(2) 0.016(2) 0.010(2)
C31 0.059(3) 0.093(3) 0.082(3) -0.004(3) 0.022(2) 0.017(2)
C32 0.071(3) 0.115(4) 0.075(3) 0.001(3) 0.030(2) 0.006(3)
C33 0.070(3) 0.084(3) 0.062(3) 0.012(2) 0.019(2) -0.003(2)
C34 0.056(2) 0.056(2) 0.052(2) -0.0043(19) 0.0093(18) 0.0008(19)
C35 0.059(2) 0.057(2) 0.058(2) -0.001(2) 0.007(2) -0.001(2)
C36 0.079(3) 0.057(2) 0.046(2) -0.0011(19) 0.000(2) 0.013(2)
C37 0.100(3) 0.072(3) 0.069(3) 0.011(2) 0.003(2) 0.008(2)
C38 0.133(5) 0.092(4) 0.077(3) 0.025(3) 0.002(3) 0.021(4)
C39 0.119(5) 0.108(4) 0.066(3) 0.014(3) -0.004(3) 0.044(4)
C40 0.080(3) 0.119(4) 0.073(3) 0.012(3) -0.014(2) 0.020(3)
C41 0.067(3) 0.076(3) 0.058(2) 0.002(2) -0.001(2) 0.009(2)
C42 0.064(3) 0.123(4) 0.057(3) 0.011(3) 0.001(2) 0.002(3)
C43 0.057(3) 0.090(3) 0.060(2) -0.007(2) 0.001(2) -0.005(2)
C44 0.063(3) 0.158(5) 0.067(3) 0.035(3) -0.006(2) -0.008(3)
C45 0.053(3) 0.156(5) 0.073(3) 0.023(3) 0.000(2) -0.001(3)
C46 0.057(3) 0.077(3) 0.066(3) 0.001(2) 0.002(2) -0.006(2)
C47 0.067(3) 0.070(3) 0.094(3) 0.016(2) -0.008(2) -0.004(2)
C48 0.053(3) 0.079(3) 0.096(3) 0.016(3) -0.003(2) 0.002(2)
C49 0.065(3) 0.066(2) 0.061(2) -0.006(2) -0.005(2) 0.001(2)
C50 0.095(3) 0.066(3) 0.071(3) -0.008(2) -0.003(2) 0.012(2)
C51 0.082(3) 0.074(3) 0.083(3) -0.004(2) 0.016(2) 0.002(2)
C52 0.074(3) 0.064(2) 0.073(3) 0.005(2) -0.016(2) -0.009(2)
C53 0.081(3) 0.088(3) 0.088(3) 0.024(3) -0.004(2) -0.006(3)
C54 0.102(4) 0.130(5) 0.137(5) 0.046(4) -0.033(4) -0.043(4)
C55 0.076(3) 0.065(3) 0.062(2) -0.003(2) 0.003(2) 0.007(2)
C56 0.091(3) 0.083(3) 0.091(3) 0.004(3) 0.000(3) 0.022(3)
C57 0.107(4) 0.097(4) 0.117(4) 0.007(3) 0.025(3) 0.028(3)
C58 0.101(3) 0.062(3) 0.054(2) 0.000(2) 0.001(2) 0.001(2)
C59 0.128(4) 0.068(3) 0.085(3) 0.006(3) 0.016(3) -0.018(3)
C60 0.171(6) 0.104(4) 0.104(4) 0.005(3) 0.030(4) -0.023(4)
C61 0.074(2) 0.0782(19) 0.0835(19) -0.0002(16) 0.0113(15) 0.0068(14)
C62 0.083(4) 0.197(7) 0.135(5) -0.036(5) 0.012(3) -0.007(4)
C63 0.065(3) 0.178(6) 0.136(5) 0.004(4) 0.008(3) 0.034(4)
C64 0.115(4) 0.131(5) 0.111(4) 0.009(4) 0.031(3) 0.035(4)
C65 0.172(6) 0.153(6) 0.116(5) 0.036(5) 0.026(5) 0.054(5)
C66 0.276(9) 0.133(5) 0.080(4) -0.017(4) -0.029(5) 0.051(6)
C67 0.116(5) 0.102(4) 0.186(6) 0.050(4) -0.037(4) -0.038(4)
C68 0.125(6) 0.147(6) 0.248(9) 0.016(6) -0.067(6) -0.056(5)
C69 0.126(6) 0.171(6) 0.187(7) 0.010(5) -0.007(5) -0.069(5)
C70 0.093(4) 0.083(3) 0.165(5) 0.032(4) -0.015(4) -0.001(3)
C71 0.129(6) 0.146(6) 0.220(8) 0.072(6) 0.024(5) 0.049(5)
C72 0.183(7) 0.157(6) 0.201(7) 0.095(6) 0.052(6) 0.089(5)

loop_
_atom_type_symbol
_atom_type_description
_atom_type_scat_dispersion_real
_atom_type_scat_dispersion_imag
_atom_type_scat_source
C C 0.0033 0.0016 'International Tables Vol C Tables 4.2.6.8 and 6.1.1.4'
H H 0.0000 0.0000 'International Tables Vol C Tables 4.2.6.8 and 6.1.1.4'
N N 0.0061 0.0033 'International Tables Vol C Tables 4.2.6.8 and 6.1.1.4'
O O 0.0106 0.0060 'International Tables Vol C Tables 4.2.6.8 and 6.1.1.4'
Cl Cl 0.1484 0.1585 'International Tables Vol C Tables 4.2.6.8 and 6.1.1.4'

loop_
_geom_angle_atom_site_label_1
_geom_angle_atom_site_label_2
_geom_angle_atom_site_label_3
_geom_angle
O2 N1 O1 121.6(6)
O2 N1 C1 118.5(6)
O1 N1 C1 119.9(5)
C7 N2 C4 128.8(3)
C7 N3 C8 125.0(3)
C14 N4 C13 125.3(4)
C14 N5 C15 127.5(4)
C21 N6 C20 124.3(3)
C21 N7 C22 123.7(3)
C28 N8 C27 125.9(3)
C28 N9 C29 126.8(3)
C35 N10 C34 124.0(3)
C35 N11 C36 122.1(3)
C42 N12 C41 127.8(4)
C42 N13 C43 128.4(4)
O10 N14 O9 121.0(4)
O10 N14 C46 119.9(4)
O9 N14 C46 119.1(4)
C55 N15 C49 105.7(3)
C55 N15 C58 110.7(3)
C49 N15 C58 110.7(3)
C55 N15 C52 111.8(3)
C49 N15 C52 111.2(3)
C58 N15 C52 106.9(3)
C67 N16 C61 107.3(4)
C67 N16 C64 112.1(4)
C61 N16 C64 110.4(3)
C67 N16 C70 108.7(3)
C61 N16 C70 110.7(4)
C64 N16 C70 107.7(4)
C2 C1 C6 122.5(4)
C2 C1 N1 120.4(5)
C6 C1 N1 117.1(5)
C1 C2 C3 119.5(4)
C2 C3 C4 119.6(4)
N2 C4 C3 124.8(4)
N2 C4 C5 115.6(4)
C3 C4 C5 119.6(4)
C6 C5 C4 121.1(4)
C5 C6 C1 117.6(4)
O3 C7 N3 124.4(4)
O3 C7 N2 124.1(4)
N3 C7 N2 111.5(4)
C13 C8 C9 120.2(4)
C13 C8 N3 117.5(4)
C9 C8 N3 122.2(4)
C8 C9 C10 118.7(5)
C11 C10 C9 120.0(5)
C12 C11 C10 121.5(5)
C11 C12 C13 120.0(5)
C12 C13 C8 119.6(4)
C12 C13 N4 122.1(4)
C8 C13 N4 118.2(4)
O4 C14 N4 124.3(4)
O4 C14 N5 123.9(5)
N4 C14 N5 111.8(4)
C16 C15 C20 120.5(4)
C16 C15 N5 122.2(4)
C20 C15 N5 117.3(3)
C15 C16 C17 118.5(5)
C18 C17 C16 121.2(5)
C17 C18 C19 120.1(5)
C20 C19 C18 120.1(5)
C19 C20 C15 119.5(4)
C19 C20 N6 122.9(4)
C15 C20 N6 117.6(4)
O5 C21 N6 124.0(3)
O5 C21 N7 123.8(3)
N6 C21 N7 112.2(3)
C23 C22 C27 119.9(3)
C23 C22 N7 119.9(3)
C27 C22 N7 120.2(3)
C24 C23 C22 120.9(3)
C25 C24 C23 119.0(3)
C24 C25 C26 121.4(3)
C25 C26 C27 120.2(4)
C26 C27 C22 118.6(3)
C26 C27 N8 123.0(3)
C22 C27 N8 118.5(3)
O6 C28 N9 123.3(3)
O6 C28 N8 123.5(3)
N9 C28 N8 113.1(3)
C34 C29 C30 118.2(3)
C34 C29 N9 118.8(3)
C30 C29 N9 123.1(3)
C31 C30 C29 120.5(4)
C32 C31 C30 121.0(4)
C31 C32 C33 119.5(4)
C32 C33 C34 120.4(4)
C33 C34 C29 120.5(3)
C33 C34 N10 119.9(3)
C29 C34 N10 119.5(3)
O7 C35 N10 123.8(3)
O7 C35 N11 122.4(3)
N10 C35 N11 113.8(3)
C37 C36 C41 120.6(4)
C37 C36 N11 119.0(4)
C41 C36 N11 120.2(3)
C38 C37 C36 121.3(5)
C39 C38 C37 118.4(5)
C38 C39 C40 121.7(4)
C39 C40 C41 120.4(5)
C36 C41 N12 118.5(3)
C36 C41 C40 117.6(4)
N12 C41 C40 123.8(4)
O8 C42 N12 124.4(4)
O8 C42 N13 123.3(4)
N12 C42 N13 112.3(4)
C48 C43 C44 118.5(4)
C48 C43 N13 117.1(4)
C44 C43 N13 124.3(4)
C45 C44 C43 119.8(4)
C44 C45 C46 120.3(4)
C45 C46 C47 121.1(4)
C45 C46 N14 119.6(4)
C47 C46 N14 119.3(4)
C48 C47 C46 118.8(4)
C47 C48 C43 121.4(4)
C50 C49 N15 116.4(3)
C49 C50 C51 109.0(3)
C53 C52 N15 115.9(3)
C52 C53 C54 110.7(4)
N15 C55 C56 115.5(3)
C57 C56 C55 110.1(4)
C59 C58 N15 114.5(3)
C60 C59 C58 112.5(4)
C62 C61 N16 120.8(4)
C61 C62 C63 116.7(5)
C65 C64 N16 119.8(5)
C64 C65 C66 112.8(6)
C68 C67 N16 126.6(6)
C67 C68 C69 128.1(8)
C71 C70 N16 122.8(5)
C70 C71 C72 115.0(6)

loop_
_geom_bond_atom_site_label_1
_geom_bond_atom_site_label_2
_geom_bond_distance
O1 N1 1.206(5)
O2 N1 1.202(6)
O3 C7 1.222(4)
O4 C14 1.215(5)
O5 C21 1.216(4)
O6 C28 1.218(4)
O7 C35 1.213(4)
O8 C42 1.216(5)
O9 N14 1.220(4)
O10 N14 1.218(4)
N1 C1 1.452(6)
N2 C7 1.372(4)
N2 C4 1.387(5)
N3 C7 1.358(5)
N3 C8 1.415(5)
N4 C14 1.350(5)
N4 C13 1.403(5)
N5 C14 1.369(5)
N5 C15 1.406(5)
N6 C21 1.362(4)
N6 C20 1.416(5)
N7 C21 1.378(4)
N7 C22 1.420(4)
N8 C28 1.373(4)
N8 C27 1.415(4)
N9 C28 1.372(4)
N9 C29 1.409(4)
N10 C35 1.365(4)
N10 C34 1.424(4)
N11 C35 1.370(4)
N11 C36 1.426(4)
N12 C42 1.363(5)
N12 C41 1.395(5)
N13 C42 1.370(5)
N13 C43 1.395(5)
N14 C46 1.446(5)
N15 C55 1.515(4)
N15 C49 1.518(4)
N15 C58 1.525(5)
N15 C52 1.525(5)
N16 C67 1.494(6)
N16 C61 1.502(5)
N16 C64 1.503(6)
N16 C70 1.527(6)
C1 C2 1.368(6)
C1 C6 1.382(6)
C2 C3 1.376(5)
C3 C4 1.388(5)
C4 C5 1.394(5)
C5 C6 1.373(5)
C8 C13 1.384(6)
C8 C9 1.388(6)
C9 C10 1.396(7)
C10 C11 1.361(7)
C11 C12 1.350(7)
C12 C13 1.383(5)
C15 C16 1.378(6)
C15 C20 1.401(5)
C16 C17 1.382(7)
C17 C18 1.361(7)
C18 C19 1.383(6)
C19 C20 1.362(6)
C22 C23 1.384(5)
C22 C27 1.398(4)
C23 C24 1.376(5)
C24 C25 1.368(5)
C25 C26 1.377(5)
C26 C27 1.389(4)
C29 C34 1.388(5)
C29 C30 1.392(5)
C30 C31 1.371(5)
C31 C32 1.367(6)
C32 C33 1.369(6)
C33 C34 1.384(5)
C36 C37 1.374(5)
C36 C41 1.393(5)
C37 C38 1.374(6)
C38 C39 1.369(7)
C39 C40 1.369(7)
C40 C41 1.402(5)
C43 C48 1.386(5)
C43 C44 1.394(5)
C44 C45 1.361(6)
C45 C46 1.368(5)
C46 C47 1.369(5)
C47 C48 1.362(6)
C49 C50 1.514(5)
C50 C51 1.528(5)
C52 C53 1.494(6)
C53 C54 1.512(6)
C55 C56 1.519(5)
C56 C57 1.502(6)
C58 C59 1.525(6)
C59 C60 1.451(6)
C61 C62 1.414(6)
C62 C63 1.482(7)
C64 C65 1.442(7)
C65 C66 1.483(8)
C67 C68 1.362(8)
C68 C69 1.387(7)
C70 C71 1.386(7)
C71 C72 1.489(8)

loop_
_geom_hbond_atom_site_label_D
_geom_hbond_atom_site_label_H
_geom_hbond_atom_site_label_A
_geom_hbond_distance_DH
_geom_hbond_distance_HA
_geom_hbond_distance_DA
_geom_hbond_angle_DHA
N12 H12 O7 0.86 2.81 3.273(5) 115.5
N11 H11 O3 0.86 2.38 3.098(4) 140.7
N10 H10 O3 0.86 2.23 2.967(4) 144.2
N13 H13 Cl1 0.86 2.42 3.181(3) 147.6
N12 H12 Cl1 0.86 2.69 3.436(3) 145.6
N9 H9 Cl1 0.86 2.49 3.308(3) 159.4
N8 H8 Cl1 0.86 2.46 3.283(3) 160.3
N5 H5 Cl1 0.86 2.60 3.422(4) 160.0
N4 H4 Cl1 0.86 2.46 3.299(3) 166.8
N7 H7 Cl2 0.86 2.66 3.417(3) 146.7
N6 H6 Cl2 0.86 2.39 3.230(3) 167.0
N3 H3 Cl2 0.86 2.63 3.403(3) 149.6
N2 H2 Cl2 0.86 2.37 3.143(3) 149.2
